data_4102513
loop_
_publ_author_name
'Sergey N. Semenov'
'Shiva F. Taghipourian'
'Olivier Blacque'
'Thomas Fox'
'Koushik Venkatesan'
'Heinz Berke'

_publ_section_title
;
 An Iron-Capped Metal-Organic Polyyne:
 {[Fe](C\\tbC)2[W]\\tbCC\\tbCC\\tb[W](C\\tbC)2[Fe]}
;
_journal_name_full 'Journal of the American Chemical Society'
_journal_page_first 7584
_journal_page_last 7585
_journal_paper_doi 10.1021/ja102570f
_journal_volume 132
_journal_year 2010
_chemical_formula_moiety 'C122 H114 P8 Si2 W2'
_chemical_formula_sum 'C122 H114 P8 Si2 W2'
_chemical_formula_weight 2251.76
_chemical_name_systematic
;
[(\m-but-2-yn-1,4-diylidyne)bis(di{1,2-bis(diphenylphosphino)ethane}
({4-trimethylsilyl}buta-1,3-diynyl)tungsten)]
;
_space_group_IT_number 15
_symmetry_cell_setting monoclinic
_symmetry_space_group_name_Hall '-C 2yc'
_symmetry_space_group_name_H-M 'C 1 2/c 1'
_atom_sites_solution_hydrogens geom
_atom_sites_solution_primary direct
_atom_sites_solution_secondary difmap
_audit_creation_method SHELXL-97
_cell_angle_alpha 90.00
_cell_angle_beta 120.282(3)
_cell_angle_gamma 90.00
_cell_formula_units_Z 4
_cell_length_a 37.6605(8)
_cell_length_b 12.54627(17)
_cell_length_c 25.9227(5)
_cell_measurement_reflns_used 22034
_cell_measurement_temperature 183(2)
_cell_measurement_theta_max 32.7338
_cell_measurement_theta_min 2.4485
_cell_volume 10577.2(5)
_computing_cell_refinement
;
CrysAlisPro, Oxford Diffraction Ltd.,
Version 1.171.33.34d (release 27-02-2009 CrysAlis171 .NET)
(compiled Feb 27 2009,15:38:38)
;
_computing_data_collection
;
CrysAlisPro, Oxford Diffraction Ltd.,
Version 1.171.33.34d (release 27-02-2009 CrysAlis171 .NET)
(compiled Feb 27 2009,15:38:38)
;
_computing_data_reduction
;
CrysAlisPro, Oxford Diffraction Ltd.,
Version 1.171.33.34d (release 27-02-2009 CrysAlis171 .NET)
(compiled Feb 27 2009,15:38:38)
;
_computing_molecular_graphics
; ORTEP-3 for Windows, Version 2.01.
  Farrugia, L. J. (1997). J. Appl. Cryst. 30, 565.
;
_computing_publication_material
; WinGX -- An integrated system of Windows programs for the solution,
 refinment and analysis of single crystal X-ray diffraction data,
 Version 1.80.00.
 Farrugia, L. J. (1999). J. Appl. Cryst. 32, 837-838.
 SHELXL97. Program for crystal structure refinement.
 Sheldrick, G.M. (2008). Acta Cryst. A64, 112-122.
 PLATON for Windows, Version 1.12.
 Spek, A. L. (2003). J. Appl. Cryst. 36, 7-13. 
;
_computing_structure_refinement
; SHELXL97. Program for crystal structure refinement.
  Sheldrick, G.M. (2008). Acta Cryst. A64, 112-122.
;
_computing_structure_solution
; SHELXS97. Program for Crystal Structure solution.
  Sheldrick, G.M. (2008). Acta Cryst. A64, 112-122.  
;
_diffrn_ambient_temperature 183(2)
_diffrn_detector_area_resol_mean 10.4498
_diffrn_measured_fraction_theta_full 0.999
_diffrn_measured_fraction_theta_max 0.999
_diffrn_measurement_device_type
; Oxford Diffraction (2007). Oxford Diffraction Ltd., 
Xcalibur CCD system
;
_diffrn_measurement_method 'omega scans'
_diffrn_radiation_monochromator graphite
_diffrn_radiation_source 'Enhance (Mo) X-ray Source'
_diffrn_radiation_type MoK\a
_diffrn_radiation_wavelength 0.71073
_diffrn_reflns_av_R_equivalents 0.0403
_diffrn_reflns_av_sigmaI/netI 0.0557
_diffrn_reflns_limit_h_max 53
_diffrn_reflns_limit_h_min -50
_diffrn_reflns_limit_k_max 17
_diffrn_reflns_limit_k_min -17
_diffrn_reflns_limit_l_max 37
_diffrn_reflns_limit_l_min -32
_diffrn_reflns_number 40935
_diffrn_reflns_theta_full 30.51
_diffrn_reflns_theta_max 30.51
_diffrn_reflns_theta_min 2.51
_diffrn_standards_decay_% 0
_diffrn_standards_interval_count 50
_diffrn_standards_interval_time 40
_diffrn_standards_number 2
_exptl_absorpt_coefficient_mu 2.366
_exptl_absorpt_correction_T_max 0.830
_exptl_absorpt_correction_T_min 0.559
_exptl_absorpt_correction_type analytical
_exptl_absorpt_process_details
;
CrysAlisPro, Oxford Diffraction Ltd.,
Version 1.171.33.34d (release 27-02-2009 CrysAlis171 .NET)
(compiled Feb 27 2009,15:38:38)
Analytical numeric absorption correction using a multifaceted crystal
model based on expressions derived by R.C. Clark & J.S. Reid.
(Clark, R. C. & Reid, J. S. (1995). Acta Cryst. A51, 887-897)
;
_exptl_crystal_colour green
_exptl_crystal_density_diffrn 1.414
_exptl_crystal_density_method 'not measured'
_exptl_crystal_description plate
_exptl_crystal_F_000 4568
_exptl_crystal_size_max 0.44
_exptl_crystal_size_mid 0.28
_exptl_crystal_size_min 0.12
_refine_diff_density_max 1.157
_refine_diff_density_min -1.111
_refine_diff_density_rms 0.089
_refine_ls_extinction_method none
_refine_ls_goodness_of_fit_ref 0.914
_refine_ls_hydrogen_treatment constr
_refine_ls_matrix_type full
_refine_ls_number_parameters 606
_refine_ls_number_reflns 16138
_refine_ls_number_restraints 0
_refine_ls_restrained_S_all 0.914
_refine_ls_R_factor_all 0.0394
_refine_ls_R_factor_gt 0.0262
_refine_ls_shift/su_max 0.003
_refine_ls_shift/su_mean 0.000
_refine_ls_structure_factor_coef Fsqd
_refine_ls_weighting_details 'w=1/[\s^2^(Fo^2^)+(0.0206P)^2^] where P=(Fo^2^+2Fc^2^)/3'
_refine_ls_weighting_scheme calc
_refine_ls_wR_factor_gt 0.0518
_refine_ls_wR_factor_ref 0.0531
_reflns_number_gt 12192
_reflns_number_total 16138
_reflns_threshold_expression >2sigma(I)
_cod_data_source_file ja102570f_si_002.cif
_cod_data_source_block 2
_cod_original_sg_symbol_H-M 'C 2/c'
_cod_database_code 4102513

loop_
_symmetry_equiv_pos_as_xyz
'x, y, z'
'-x, y, -z+1/2'
'x+1/2, y+1/2, z'
'-x+1/2, y+1/2, -z+1/2'
'-x, -y, -z'
'x, -y, z-1/2'
'-x+1/2, -y+1/2, -z'
'x+1/2, -y+1/2, z-1/2'

loop_
_atom_site_label
_atom_site_type_symbol
_atom_site_fract_x
_atom_site_fract_y
_atom_site_fract_z
_atom_site_U_iso_or_equiv
_atom_site_adp_type
_atom_site_occupancy
_atom_site_symmetry_multiplicity
_atom_site_calc_flag
_atom_site_refinement_flags
C1 C 0.94604(6) 0.19006(15) 0.17523(9) 0.0181(4) Uani 1 1 d .
C2 C 0.98271(6) 0.19838(15) 0.22665(9) 0.0184(4) Uani 1 1 d .
C3 C 0.85821(6) 0.16473(17) -0.00015(9) 0.0231(4) Uani 1 1 d .
C4 C 0.83328(7) 0.16666(19) -0.05329(10) 0.0306(5) Uani 1 1 d .
C5 C 0.80313(7) 0.1671(2) -0.11297(10) 0.0364(6) Uani 1 1 d .
C6 C 0.77599(8) 0.1670(2) -0.16459(11) 0.0456(7) Uani 1 1 d .
C7 C 0.72134(9) 0.0154(2) -0.25944(12) 0.0496(7) Uani 1 1 d .
H7A H 0.7439 -0.0154 -0.2616 0.074 Uiso 1 1 calc R
H7B H 0.6966 0.0082 -0.2974 0.074 Uiso 1 1 calc R
H7C H 0.7182 -0.0207 -0.2293 0.074 Uiso 1 1 calc R
C8 C 0.74233(8) 0.2318(2) -0.29354(11) 0.0476(7) Uani 1 1 d .
H8A H 0.7517 0.3025 -0.2788 0.071 Uiso 1 1 calc R
H8B H 0.7176 0.2358 -0.3318 0.071 Uiso 1 1 calc R
H8C H 0.7631 0.1948 -0.2975 0.071 Uiso 1 1 calc R
C9 C 0.68658(8) 0.2186(3) -0.24083(13) 0.0606(9) Uani 1 1 d .
H9A H 0.6808 0.1802 -0.2139 0.091 Uiso 1 1 calc R
H9B H 0.6632 0.2150 -0.2805 0.091 Uiso 1 1 calc R
H9C H 0.6924 0.2917 -0.2285 0.091 Uiso 1 1 calc R
C10 C 0.99050(6) 0.03873(16) 0.12902(9) 0.0234(5) Uani 1 1 d .
H10A H 1.0039 0.0396 0.1723 0.028 Uiso 1 1 calc R
H10B H 1.0034 -0.0167 0.1181 0.028 Uiso 1 1 calc R
C11 C 0.99789(6) 0.14652(17) 0.10795(10) 0.0271(5) Uani 1 1 d .
H11A H 1.0075 0.1335 0.0801 0.033 Uiso 1 1 calc R
H11B H 1.0196 0.1836 0.1421 0.033 Uiso 1 1 calc R
C12 C 0.92163(6) -0.07091(16) 0.02960(9) 0.0225(4) Uani 1 1 d .
C13 C 0.88076(7) -0.07434(18) -0.01536(10) 0.0331(6) Uani 1 1 d .
H13 H 0.8611 -0.0382 -0.0105 0.040 Uiso 1 1 calc R
C14 C 0.86886(9) -0.1314(2) -0.06778(11) 0.0429(7) Uani 1 1 d .
H14 H 0.8414 -0.1322 -0.0979 0.051 Uiso 1 1 calc R
C15 C 0.89765(10) -0.1867(2) -0.07498(12) 0.0489(8) Uani 1 1 d .
H15 H 0.8898 -0.2240 -0.1101 0.059 Uiso 1 1 calc R
C16 C 0.93797(9) -0.1864(2) -0.03015(12) 0.0434(7) Uani 1 1 d .
H16 H 0.9574 -0.2248 -0.0346 0.052 Uiso 1 1 calc R
C17 C 0.94998(8) -0.12920(19) 0.02178(11) 0.0365(6) Uani 1 1 d .
H17 H 0.9774 -0.1298 0.0519 0.044 Uiso 1 1 calc R
C18 C 0.93886(6) -0.10452(16) 0.14836(9) 0.0213(4) Uani 1 1 d .
C19 C 0.94721(7) -0.07771(18) 0.20539(10) 0.0305(5) Uani 1 1 d .
H19 H 0.9534 -0.0074 0.2183 0.037 Uiso 1 1 calc R
C20 C 0.94649(8) -0.15430(19) 0.24342(11) 0.0389(6) Uani 1 1 d .
H20 H 0.9525 -0.1353 0.2817 0.047 Uiso 1 1 calc R
C21 C 0.93689(7) -0.25892(19) 0.22465(11) 0.0366(6) Uani 1 1 d .
H21 H 0.9363 -0.3104 0.2500 0.044 Uiso 1 1 calc R
C22 C 0.92826(8) -0.28588(19) 0.16842(12) 0.0396(6) Uani 1 1 d .
H22 H 0.9213 -0.3559 0.1553 0.048 Uiso 1 1 calc R
C23 C 0.92972(8) -0.20966(18) 0.13062(11) 0.0339(6) Uani 1 1 d .
H23 H 0.9245 -0.2297 0.0929 0.041 Uiso 1 1 calc R
C24 C 0.93652(6) 0.23592(17) -0.00791(9) 0.0224(4) Uani 1 1 d .
C25 C 0.94628(7) 0.15387(18) -0.03507(10) 0.0307(5) Uani 1 1 d .
H25 H 0.9632 0.0983 -0.0120 0.037 Uiso 1 1 calc R
C26 C 0.93083(8) 0.1550(2) -0.09634(11) 0.0400(6) Uani 1 1 d .
H26 H 0.9377 0.1002 -0.1140 0.048 Uiso 1 1 calc R
C27 C 0.90554(8) 0.2361(2) -0.13126(11) 0.0415(6) Uani 1 1 d .
H27 H 0.8953 0.2362 -0.1723 0.050 Uiso 1 1 calc R
C28 C 0.89546(8) 0.3171(2) -0.10506(10) 0.0379(6) Uani 1 1 d .
H28 H 0.8784 0.3722 -0.1285 0.046 Uiso 1 1 calc R
C29 C 0.91068(7) 0.31690(18) -0.04410(10) 0.0300(5) Uani 1 1 d .
H29 H 0.9035 0.3718 -0.0270 0.036 Uiso 1 1 calc R
C30 C 0.97709(6) 0.36669(17) 0.09500(9) 0.0225(4) Uani 1 1 d .
C31 C 0.97706(6) 0.42200(18) 0.14139(10) 0.0276(5) Uani 1 1 d .
H31 H 0.9647 0.3918 0.1611 0.033 Uiso 1 1 calc R
C32 C 0.99529(7) 0.52189(19) 0.15874(11) 0.0370(6) Uani 1 1 d .
H32 H 0.9951 0.5575 0.1900 0.044 Uiso 1 1 calc R
C33 C 1.01362(8) 0.5685(2) 0.12996(11) 0.0424(7) Uani 1 1 d .
H33 H 1.0249 0.6365 0.1405 0.051 Uiso 1 1 calc R
C34 C 1.01510(8) 0.5123(2) 0.08486(11) 0.0481(7) Uani 1 1 d .
H34 H 1.0283 0.5419 0.0661 0.058 Uiso 1 1 calc R
C35 C 0.99706(7) 0.4125(2) 0.06766(11) 0.0383(6) Uani 1 1 d .
H35 H 0.9983 0.3758 0.0375 0.046 Uiso 1 1 calc R
C36 C 0.84956(6) 0.43063(17) 0.02182(9) 0.0247(5) Uani 1 1 d .
C37 C 0.81636(7) 0.4283(2) -0.03657(10) 0.0376(6) Uani 1 1 d .
H37 H 0.7964 0.3755 -0.0480 0.045 Uiso 1 1 calc R
C38 C 0.81297(8) 0.5043(2) -0.07755(11) 0.0512(8) Uani 1 1 d .
H38 H 0.7905 0.5030 -0.1162 0.061 Uiso 1 1 calc R
C39 C 0.84249(9) 0.5818(2) -0.06169(12) 0.0474(7) Uani 1 1 d .
H39 H 0.8400 0.6320 -0.0897 0.057 Uiso 1 1 calc R
C40 C 0.87574(8) 0.58538(18) -0.00448(11) 0.0379(6) Uani 1 1 d .
H40 H 0.8958 0.6376 0.0063 0.045 Uiso 1 1 calc R
C41 C 0.87893(7) 0.51001(17) 0.03686(10) 0.0300(5) Uani 1 1 d .
H41 H 0.9013 0.5127 0.0756 0.036 Uiso 1 1 calc R
C42 C 0.86408(6) 0.41276(17) 0.13983(9) 0.0234(5) Uani 1 1 d .
C43 C 0.89413(7) 0.38881(19) 0.19812(10) 0.0290(5) Uani 1 1 d .
H43 H 0.9118 0.3318 0.2055 0.035 Uiso 1 1 calc R
C44 C 0.89795(8) 0.4498(2) 0.24574(11) 0.0391(6) Uani 1 1 d .
H44 H 0.9180 0.4332 0.2847 0.047 Uiso 1 1 calc R
C45 C 0.87191(8) 0.5348(2) 0.23470(12) 0.0425(7) Uani 1 1 d .
H45 H 0.8745 0.5755 0.2664 0.051 Uiso 1 1 calc R
C46 C 0.84207(8) 0.5601(2) 0.17729(12) 0.0421(6) Uani 1 1 d .
H46 H 0.8246 0.6176 0.1702 0.051 Uiso 1 1 calc R
C47 C 0.83816(7) 0.49949(18) 0.12994(11) 0.0330(5) Uani 1 1 d .
H47 H 0.8180 0.5168 0.0911 0.040 Uiso 1 1 calc R
C48 C 0.80410(6) 0.27931(17) 0.04821(9) 0.0243(5) Uani 1 1 d .
H48A H 0.7866 0.3372 0.0468 0.029 Uiso 1 1 calc R
H48B H 0.7933 0.2524 0.0079 0.029 Uiso 1 1 calc R
C49 C 0.80399(6) 0.19074(16) 0.08826(10) 0.0256(5) Uani 1 1 d .
H49A H 0.7776 0.1547 0.0681 0.031 Uiso 1 1 calc R
H49B H 0.8073 0.2218 0.1247 0.031 Uiso 1 1 calc R
C50 C 0.85364(6) 0.04966(17) 0.18062(10) 0.0242(5) Uani 1 1 d .
C51 C 0.82422(7) -0.0104(2) 0.18516(11) 0.0391(6) Uani 1 1 d .
H51 H 0.8015 -0.0367 0.1508 0.047 Uiso 1 1 calc R
C52 C 0.82845(8) -0.0313(2) 0.24048(12) 0.0457(7) Uani 1 1 d .
H52 H 0.8088 -0.0724 0.2429 0.055 Uiso 1 1 calc R
C53 C 0.86137(8) 0.0080(2) 0.29178(11) 0.0395(6) Uani 1 1 d .
H53 H 0.8639 -0.0055 0.3287 0.047 Uiso 1 1 calc R
C54 C 0.89061(7) 0.0675(2) 0.28800(11) 0.0368(6) Uani 1 1 d .
H54 H 0.9130 0.0941 0.3226 0.044 Uiso 1 1 calc R
C55 C 0.88680(6) 0.08811(19) 0.23269(10) 0.0288(5) Uani 1 1 d .
H55 H 0.9068 0.1283 0.2307 0.035 Uiso 1 1 calc R
C56 C 0.81945(6) -0.02343(17) 0.05950(10) 0.0249(5) Uani 1 1 d .
C57 C 0.83310(7) -0.12646(19) 0.07954(12) 0.0345(6) Uani 1 1 d .
H57 H 0.8534 -0.1376 0.1191 0.041 Uiso 1 1 calc R
C58 C 0.81680(8) -0.2126(2) 0.04129(14) 0.0480(7) Uani 1 1 d .
H58 H 0.8259 -0.2812 0.0553 0.058 Uiso 1 1 calc R
C59 C 0.78700(8) -0.1969(2) -0.01775(14) 0.0517(8) Uani 1 1 d .
H59 H 0.7764 -0.2547 -0.0436 0.062 Uiso 1 1 calc R
C60 C 0.77306(7) -0.0952(2) -0.03825(12) 0.0454(7) Uani 1 1 d .
H60 H 0.7528 -0.0847 -0.0779 0.054 Uiso 1 1 calc R
C61 C 0.78912(6) -0.0085(2) 0.00004(10) 0.0331(5) Uani 1 1 d .
H61 H 0.7796 0.0599 -0.0141 0.040 Uiso 1 1 calc R
Si1 Si 0.73175(2) 0.15849(5) -0.24006(3) 0.03250(16) Uani 1 1 d .
P1 P 0.935669(15) 0.00380(4) 0.09810(2) 0.01899(11) Uani 1 1 d .
P2 P 0.951885(16) 0.23533(4) 0.07116(2) 0.01955(11) Uani 1 1 d .
P3 P 0.857190(15) 0.32921(4) 0.07729(2) 0.01945(11) Uani 1 1 d .
P4 P 0.845641(16) 0.09123(4) 0.10773(2) 0.02028(11) Uani 1 1 d .
W1 W 0.901778(2) 0.171592(6) 0.096509(3) 0.01532(2) Uani 1 1 d .

loop_
_atom_site_aniso_label
_atom_site_aniso_U_11
_atom_site_aniso_U_22
_atom_site_aniso_U_33
_atom_site_aniso_U_23
_atom_site_aniso_U_13
_atom_site_aniso_U_12
C1 0.0171(9) 0.0201(11) 0.0178(10) 0.0005(8) 0.0094(8) -0.0006(8)
C2 0.0191(10) 0.0191(9) 0.0172(10) 0.0002(8) 0.0093(8) -0.0009(8)
C3 0.0167(10) 0.0294(11) 0.0180(10) 0.0005(9) 0.0048(8) 0.0004(9)
C4 0.0242(11) 0.0403(13) 0.0227(11) -0.0012(11) 0.0085(9) -0.0013(11)
C5 0.0305(12) 0.0469(15) 0.0216(12) 0.0016(11) 0.0054(10) -0.0004(12)
C6 0.0374(14) 0.0582(18) 0.0236(13) 0.0023(13) 0.0022(11) -0.0010(14)
C7 0.0704(19) 0.0393(15) 0.0485(18) 0.0027(13) 0.0369(16) 0.0010(15)
C8 0.0543(18) 0.0401(15) 0.0316(15) 0.0039(12) 0.0091(13) -0.0013(14)
C9 0.0516(19) 0.073(2) 0.0448(18) -0.0044(16) 0.0155(15) 0.0213(17)
C10 0.0169(10) 0.0258(11) 0.0241(11) -0.0029(9) 0.0077(9) 0.0010(9)
C11 0.0175(10) 0.0369(13) 0.0250(12) 0.0076(9) 0.0094(9) -0.0006(10)
C12 0.0261(11) 0.0225(10) 0.0192(11) -0.0024(8) 0.0116(9) -0.0032(9)
C13 0.0362(13) 0.0310(13) 0.0261(13) -0.0054(10) 0.0112(11) -0.0031(11)
C14 0.0500(16) 0.0397(14) 0.0242(13) -0.0071(11) 0.0078(12) -0.0104(13)
C15 0.086(2) 0.0399(16) 0.0320(15) -0.0132(12) 0.0382(16) -0.0195(16)
C16 0.0612(18) 0.0399(15) 0.0502(17) -0.0156(13) 0.0438(16) -0.0113(14)
C17 0.0358(14) 0.0397(14) 0.0410(15) -0.0108(12) 0.0246(12) -0.0062(12)
C18 0.0165(10) 0.0233(11) 0.0213(11) 0.0007(9) 0.0075(9) 0.0004(9)
C19 0.0397(13) 0.0246(11) 0.0230(12) -0.0013(9) 0.0128(11) -0.0092(11)
C20 0.0527(16) 0.0341(14) 0.0234(13) 0.0018(10) 0.0144(12) -0.0107(12)
C21 0.0404(15) 0.0303(13) 0.0312(14) 0.0077(11) 0.0121(12) -0.0023(12)
C22 0.0540(17) 0.0203(11) 0.0435(16) -0.0017(11) 0.0237(14) -0.0045(12)
C23 0.0457(15) 0.0253(11) 0.0317(14) -0.0032(10) 0.0203(12) 0.0000(11)
C24 0.0215(11) 0.0296(11) 0.0178(10) -0.0018(9) 0.0113(9) -0.0050(9)
C25 0.0296(12) 0.0342(13) 0.0301(13) -0.0014(10) 0.0163(11) -0.0001(10)
C26 0.0409(14) 0.0510(16) 0.0341(14) -0.0169(12) 0.0233(12) -0.0046(13)
C27 0.0462(15) 0.0573(17) 0.0190(12) -0.0045(12) 0.0150(12) -0.0113(14)
C28 0.0440(15) 0.0442(15) 0.0214(12) 0.0092(11) 0.0135(11) 0.0046(13)
C29 0.0385(13) 0.0312(12) 0.0223(11) 0.0016(10) 0.0168(10) 0.0029(11)
C30 0.0194(10) 0.0260(10) 0.0174(10) 0.0037(9) 0.0059(9) -0.0022(9)
C31 0.0211(11) 0.0322(12) 0.0263(12) -0.0001(10) 0.0095(10) -0.0038(10)
C32 0.0353(13) 0.0346(13) 0.0317(14) -0.0062(11) 0.0098(11) -0.0041(12)
C33 0.0451(16) 0.0330(13) 0.0346(15) 0.0021(11) 0.0093(12) -0.0171(12)
C34 0.0528(17) 0.0529(17) 0.0368(15) 0.0049(13) 0.0213(14) -0.0248(15)
C35 0.0427(15) 0.0445(15) 0.0298(14) -0.0046(12) 0.0199(12) -0.0151(13)
C36 0.0254(11) 0.0257(11) 0.0216(11) 0.0040(9) 0.0109(9) 0.0057(10)
C37 0.0308(13) 0.0418(14) 0.0278(13) 0.0094(11) 0.0056(11) -0.0059(12)
C38 0.0464(16) 0.0579(18) 0.0280(14) 0.0182(13) 0.0030(12) -0.0046(15)
C39 0.0620(19) 0.0401(15) 0.0340(15) 0.0161(12) 0.0198(14) 0.0004(14)
C40 0.0513(16) 0.0264(12) 0.0330(14) 0.0000(11) 0.0190(13) -0.0088(12)
C41 0.0360(13) 0.0252(12) 0.0259(12) -0.0002(9) 0.0134(10) -0.0007(11)
C42 0.0215(11) 0.0246(11) 0.0252(12) -0.0048(9) 0.0125(9) -0.0039(9)
C43 0.0241(11) 0.0359(13) 0.0251(12) -0.0038(10) 0.0110(10) -0.0020(10)
C44 0.0367(14) 0.0531(16) 0.0248(13) -0.0108(12) 0.0135(11) -0.0112(13)
C45 0.0508(16) 0.0419(15) 0.0437(17) -0.0205(13) 0.0305(14) -0.0128(14)
C46 0.0445(16) 0.0358(14) 0.0524(18) -0.0104(13) 0.0292(14) 0.0018(12)
C47 0.0338(13) 0.0313(13) 0.0344(14) -0.0013(11) 0.0176(11) 0.0024(11)
C48 0.0167(10) 0.0259(11) 0.0242(12) 0.0008(9) 0.0059(9) 0.0036(9)
C49 0.0165(10) 0.0309(13) 0.0281(12) -0.0007(9) 0.0103(9) 0.0006(9)
C50 0.0213(11) 0.0274(11) 0.0260(12) 0.0051(9) 0.0134(9) 0.0026(9)
C51 0.0339(13) 0.0478(15) 0.0401(15) 0.0016(12) 0.0219(12) -0.0118(12)
C52 0.0508(17) 0.0504(17) 0.0523(18) 0.0062(14) 0.0381(15) -0.0120(14)
C53 0.0446(15) 0.0509(16) 0.0327(14) 0.0148(12) 0.0266(13) 0.0096(13)
C54 0.0300(13) 0.0518(16) 0.0270(13) 0.0069(12) 0.0133(11) 0.0023(12)
C55 0.0208(11) 0.0408(14) 0.0263(12) 0.0083(10) 0.0131(10) 0.0014(10)
C56 0.0165(10) 0.0279(12) 0.0308(12) -0.0049(10) 0.0123(9) -0.0047(9)
C57 0.0315(13) 0.0306(13) 0.0423(15) -0.0031(11) 0.0192(12) -0.0056(11)
C58 0.0451(17) 0.0318(14) 0.070(2) -0.0066(14) 0.0313(16) -0.0072(13)
C59 0.0398(16) 0.0459(17) 0.069(2) -0.0295(15) 0.0273(16) -0.0188(14)
C60 0.0244(13) 0.0637(19) 0.0366(15) -0.0194(14) 0.0069(11) -0.0083(13)
C61 0.0207(11) 0.0395(14) 0.0327(13) -0.0079(11) 0.0088(10) -0.0035(11)
Si1 0.0310(3) 0.0370(4) 0.0152(3) -0.0020(3) 0.0011(3) 0.0053(3)
P1 0.0161(2) 0.0220(3) 0.0169(3) -0.0013(2) 0.0069(2) -0.0002(2)
P2 0.0167(3) 0.0254(3) 0.0162(3) 0.0023(2) 0.0080(2) -0.0002(2)
P3 0.0157(2) 0.0219(3) 0.0168(2) 0.0014(2) 0.0053(2) 0.0010(2)
P4 0.0144(2) 0.0237(3) 0.0207(3) 0.0015(2) 0.0074(2) -0.0006(2)
W1 0.01123(4) 0.02038(4) 0.01088(4) 0.00101(3) 0.00302(3) -0.00011(4)

loop_
_atom_type_symbol
_atom_type_description
_atom_type_scat_dispersion_real
_atom_type_scat_dispersion_imag
_atom_type_scat_source
C C 0.0033 0.0016 'International Tables Vol C Tables 4.2.6.8 and 6.1.1.4'
H H 0.0000 0.0000 'International Tables Vol C Tables 4.2.6.8 and 6.1.1.4'
Si Si 0.0817 0.0704 'International Tables Vol C Tables 4.2.6.8 and 6.1.1.4'
P P 0.1023 0.0942 'International Tables Vol C Tables 4.2.6.8 and 6.1.1.4'
W W -0.8490 6.8722 'International Tables Vol C Tables 4.2.6.8 and 6.1.1.4'

loop_
_geom_angle_atom_site_label_1
_geom_angle_atom_site_label_2
_geom_angle_atom_site_label_3
_geom_angle
_geom_angle_site_symmetry_1
C2 C1 W1 168.05(16) .
C2 C2 C1 175.20(16) 2_755
C4 C3 W1 176.2(2) .
C3 C4 C5 176.6(3) .
C6 C5 C4 178.1(3) .
C5 C6 Si1 173.8(3) .
Si1 C7 H7A 109.5 .
Si1 C7 H7B 109.5 .
H7A C7 H7B 109.5 .
Si1 C7 H7C 109.5 .
H7A C7 H7C 109.5 .
H7B C7 H7C 109.5 .
Si1 C8 H8A 109.5 .
Si1 C8 H8B 109.5 .
H8A C8 H8B 109.5 .
Si1 C8 H8C 109.5 .
H8A C8 H8C 109.5 .
H8B C8 H8C 109.5 .
Si1 C9 H9A 109.5 .
Si1 C9 H9B 109.5 .
H9A C9 H9B 109.5 .
Si1 C9 H9C 109.5 .
H9A C9 H9C 109.5 .
H9B C9 H9C 109.5 .
C11 C10 P1 114.65(14) .
C11 C10 H10A 108.6 .
P1 C10 H10A 108.6 .
C11 C10 H10B 108.6 .
P1 C10 H10B 108.6 .
H10A C10 H10B 107.6 .
C10 C11 P2 114.78(14) .
C10 C11 H11A 108.6 .
P2 C11 H11A 108.6 .
C10 C11 H11B 108.6 .
P2 C11 H11B 108.6 .
H11A C11 H11B 107.5 .
C13 C12 C17 118.0(2) .
C13 C12 P1 119.07(17) .
C17 C12 P1 122.83(17) .
C12 C13 C14 120.7(2) .
C12 C13 H13 119.7 .
C14 C13 H13 119.7 .
C15 C14 C13 120.2(2) .
C15 C14 H14 119.9 .
C13 C14 H14 119.9 .
C16 C15 C14 119.7(2) .
C16 C15 H15 120.1 .
C14 C15 H15 120.1 .
C15 C16 C17 120.3(2) .
C15 C16 H16 119.8 .
C17 C16 H16 119.8 .
C16 C17 C12 121.1(2) .
C16 C17 H17 119.5 .
C12 C17 H17 119.5 .
C23 C18 C19 118.0(2) .
C23 C18 P1 123.47(17) .
C19 C18 P1 118.21(16) .
C20 C19 C18 120.9(2) .
C20 C19 H19 119.5 .
C18 C19 H19 119.5 .
C21 C20 C19 120.2(2) .
C21 C20 H20 119.9 .
C19 C20 H20 119.9 .
C22 C21 C20 119.3(2) .
C22 C21 H21 120.3 .
C20 C21 H21 120.3 .
C21 C22 C23 120.6(2) .
C21 C22 H22 119.7 .
C23 C22 H22 119.7 .
C18 C23 C22 120.9(2) .
C18 C23 H23 119.5 .
C22 C23 H23 119.5 .
C29 C24 C25 118.1(2) .
C29 C24 P2 118.50(16) .
C25 C24 P2 123.18(17) .
C26 C25 C24 120.3(2) .
C26 C25 H25 119.9 .
C24 C25 H25 119.9 .
C27 C26 C25 120.8(2) .
C27 C26 H26 119.6 .
C25 C26 H26 119.6 .
C26 C27 C28 119.5(2) .
C26 C27 H27 120.2 .
C28 C27 H27 120.2 .
C27 C28 C29 120.2(2) .
C27 C28 H28 119.9 .
C29 C28 H28 119.9 .
C28 C29 C24 121.2(2) .
C28 C29 H29 119.4 .
C24 C29 H29 119.4 .
C31 C30 C35 118.1(2) .
C31 C30 P2 120.76(16) .
C35 C30 P2 121.15(17) .
C30 C31 C32 121.0(2) .
C30 C31 H31 119.5 .
C32 C31 H31 119.5 .
C33 C32 C31 120.5(2) .
C33 C32 H32 119.7 .
C31 C32 H32 119.7 .
C32 C33 C34 119.0(2) .
C32 C33 H33 120.5 .
C34 C33 H33 120.5 .
C35 C34 C33 120.5(2) .
C35 C34 H34 119.8 .
C33 C34 H34 119.8 .
C34 C35 C30 120.8(2) .
C34 C35 H35 119.6 .
C30 C35 H35 119.6 .
C41 C36 C37 118.0(2) .
C41 C36 P3 119.35(16) .
C37 C36 P3 122.52(17) .
C38 C37 C36 120.2(2) .
C38 C37 H37 119.9 .
C36 C37 H37 119.9 .
C39 C38 C37 120.6(2) .
C39 C38 H38 119.7 .
C37 C38 H38 119.7 .
C38 C39 C40 120.3(2) .
C38 C39 H39 119.9 .
C40 C39 H39 119.9 .
C39 C40 C41 119.1(2) .
C39 C40 H40 120.4 .
C41 C40 H40 120.4 .
C40 C41 C36 121.7(2) .
C40 C41 H41 119.2 .
C36 C41 H41 119.2 .
C43 C42 C47 118.6(2) .
C43 C42 P3 120.78(17) .
C47 C42 P3 120.55(17) .
C42 C43 C44 120.5(2) .
C42 C43 H43 119.8 .
C44 C43 H43 119.8 .
C45 C44 C43 119.7(2) .
C45 C44 H44 120.2 .
C43 C44 H44 120.2 .
C46 C45 C44 120.7(2) .
C46 C45 H45 119.6 .
C44 C45 H45 119.6 .
C45 C46 C47 119.7(2) .
C45 C46 H46 120.2 .
C47 C46 H46 120.2 .
C46 C47 C42 120.8(2) .
C46 C47 H47 119.6 .
C42 C47 H47 119.6 .
C49 C48 P3 110.02(14) .
C49 C48 H48A 109.7 .
P3 C48 H48A 109.7 .
C49 C48 H48B 109.7 .
P3 C48 H48B 109.7 .
H48A C48 H48B 108.2 .
C48 C49 P4 112.48(14) .
C48 C49 H49A 109.1 .
P4 C49 H49A 109.1 .
C48 C49 H49B 109.1 .
P4 C49 H49B 109.1 .
H49A C49 H49B 107.8 .
C55 C50 C51 118.1(2) .
C55 C50 P4 120.32(16) .
C51 C50 P4 121.12(17) .
C52 C51 C50 120.6(2) .
C52 C51 H51 119.7 .
C50 C51 H51 119.7 .
C53 C52 C51 120.7(2) .
C53 C52 H52 119.6 .
C51 C52 H52 119.6 .
C52 C53 C54 119.4(2) .
C52 C53 H53 120.3 .
C54 C53 H53 120.3 .
C53 C54 C55 120.3(2) .
C53 C54 H54 119.9 .
C55 C54 H54 119.9 .
C50 C55 C54 120.9(2) .
C50 C55 H55 119.5 .
C54 C55 H55 119.5 .
C57 C56 C61 118.7(2) .
C57 C56 P4 120.27(17) .
C61 C56 P4 120.51(18) .
C58 C57 C56 120.8(2) .
C58 C57 H57 119.6 .
C56 C57 H57 119.6 .
C59 C58 C57 120.1(3) .
C59 C58 H58 119.9 .
C57 C58 H58 119.9 .
C60 C59 C58 119.8(2) .
C60 C59 H59 120.1 .
C58 C59 H59 120.1 .
C59 C60 C61 120.3(2) .
C59 C60 H60 119.8 .
C61 C60 H60 119.8 .
C60 C61 C56 120.2(2) .
C60 C61 H61 119.9 .
C56 C61 H61 119.9 .
C6 Si1 C9 108.95(13) .
C6 Si1 C7 107.57(12) .
C9 Si1 C7 108.91(14) .
C6 Si1 C8 110.25(12) .
C9 Si1 C8 109.29(14) .
C7 Si1 C8 111.81(12) .
C12 P1 C18 101.05(9) .
C12 P1 C10 104.72(9) .
C18 P1 C10 101.97(9) .
C12 P1 W1 121.95(7) .
C18 P1 W1 119.51(7) .
C10 P1 W1 105.16(7) .
C24 P2 C30 100.98(9) .
C24 P2 C11 105.23(10) .
C30 P2 C11 100.01(10) .
C24 P2 W1 117.10(7) .
C30 P2 W1 122.86(7) .
C11 P2 W1 108.26(7) .
C36 P3 C42 101.13(10) .
C36 P3 C48 101.85(10) .
C42 P3 C48 101.25(10) .
C36 P3 W1 122.33(7) .
C42 P3 W1 119.92(7) .
C48 P3 W1 107.15(7) .
C50 P4 C56 103.41(10) .
C50 P4 C49 98.52(10) .
C56 P4 C49 104.53(10) .
C50 P4 W1 121.89(7) .
C56 P4 W1 115.77(7) .
C49 P4 W1 110.21(7) .
C1 W1 C3 168.93(8) .
C1 W1 P2 82.46(6) .
C3 W1 P2 86.54(5) .
C1 W1 P1 85.34(6) .
C3 W1 P1 93.93(6) .
P2 W1 P1 79.517(18) .
C1 W1 P3 105.01(6) .
C3 W1 P3 76.19(6) .
P2 W1 P3 102.912(18) .
P1 W1 P3 169.559(17) .
C1 W1 P4 105.22(6) .
C3 W1 P4 85.85(5) .
P2 W1 P4 171.226(18) .
P1 W1 P4 96.661(17) .
P3 W1 P4 79.465(18) .

loop_
_geom_bond_atom_site_label_1
_geom_bond_atom_site_label_2
_geom_bond_distance
_geom_bond_site_symmetry_2
C1 C2 1.356(3) .
C1 W1 1.8883(19) .
C2 C2 1.254(4) 2_755
C3 C4 1.215(3) .
C3 W1 2.198(2) .
C4 C5 1.382(3) .
C5 C6 1.207(3) .
C6 Si1 1.824(2) .
C7 Si1 1.852(3) .
C7 H7A 0.9600 .
C7 H7B 0.9600 .
C7 H7C 0.9600 .
C8 Si1 1.866(3) .
C8 H8A 0.9600 .
C8 H8B 0.9600 .
C8 H8C 0.9600 .
C9 Si1 1.852(3) .
C9 H9A 0.9600 .
C9 H9B 0.9600 .
C9 H9C 0.9600 .
C10 C11 1.536(3) .
C10 P1 1.852(2) .
C10 H10A 0.9700 .
C10 H10B 0.9700 .
C11 P2 1.867(2) .
C11 H11A 0.9700 .
C11 H11B 0.9700 .
C12 C13 1.386(3) .
C12 C17 1.391(3) .
C12 P1 1.834(2) .
C13 C14 1.395(3) .
C13 H13 0.9300 .
C14 C15 1.377(4) .
C14 H14 0.9300 .
C15 C16 1.370(4) .
C15 H15 0.9300 .
C16 C17 1.385(3) .
C16 H16 0.9300 .
C17 H17 0.9300 .
C18 C23 1.382(3) .
C18 C19 1.389(3) .
C18 P1 1.844(2) .
C19 C20 1.386(3) .
C19 H19 0.9300 .
C20 C21 1.383(3) .
C20 H20 0.9300 .
C21 C22 1.366(3) .
C21 H21 0.9300 .
C22 C23 1.390(3) .
C22 H22 0.9300 .
C23 H23 0.9300 .
C24 C29 1.392(3) .
C24 C25 1.397(3) .
C24 P2 1.828(2) .
C25 C26 1.389(3) .
C25 H25 0.9300 .
C26 C27 1.376(4) .
C26 H26 0.9300 .
C27 C28 1.378(3) .
C27 H27 0.9300 .
C28 C29 1.383(3) .
C28 H28 0.9300 .
C29 H29 0.9300 .
C30 C31 1.389(3) .
C30 C35 1.392(3) .
C30 P2 1.846(2) .
C31 C32 1.390(3) .
C31 H31 0.9300 .
C32 C33 1.376(3) .
C32 H32 0.9300 .
C33 C34 1.390(4) .
C33 H33 0.9300 .
C34 C35 1.386(3) .
C34 H34 0.9300 .
C35 H35 0.9300 .
C36 C41 1.390(3) .
C36 C37 1.395(3) .
C36 P3 1.831(2) .
C37 C38 1.385(3) .
C37 H37 0.9300 .
C38 C39 1.374(4) .
C38 H38 0.9300 .
C39 C40 1.377(3) .
C39 H39 0.9300 .
C40 C41 1.388(3) .
C40 H40 0.9300 .
C41 H41 0.9300 .
C42 C43 1.389(3) .
C42 C47 1.396(3) .
C42 P3 1.836(2) .
C43 C44 1.397(3) .
C43 H43 0.9300 .
C44 C45 1.378(4) .
C44 H44 0.9300 .
C45 C46 1.376(4) .
C45 H45 0.9300 .
C46 C47 1.388(3) .
C46 H46 0.9300 .
C47 H47 0.9300 .
C48 C49 1.522(3) .
C48 P3 1.854(2) .
C48 H48A 0.9700 .
C48 H48B 0.9700 .
C49 P4 1.864(2) .
C49 H49A 0.9700 .
C49 H49B 0.9700 .
C50 C55 1.384(3) .
C50 C51 1.393(3) .
C50 P4 1.833(2) .
C51 C52 1.386(3) .
C51 H51 0.9300 .
C52 C53 1.373(3) .
C52 H52 0.9300 .
C53 C54 1.374(3) .
C53 H53 0.9300 .
C54 C55 1.391(3) .
C54 H54 0.9300 .
C55 H55 0.9300 .
C56 C57 1.391(3) .
C56 C61 1.393(3) .
C56 P4 1.834(2) .
C57 C58 1.383(3) .
C57 H57 0.9300 .
C58 C59 1.382(4) .
C58 H58 0.9300 .
C59 C60 1.380(4) .
C59 H59 0.9300 .
C60 C61 1.390(3) .
C60 H60 0.9300 .
C61 H61 0.9300 .
P1 W1 2.4514(5) .
P2 W1 2.4254(5) .
P3 W1 2.4769(5) .
P4 W1 2.4882(5) .
